data_7059184
loop_
_publ_author_name
'Bortoluzzi, Marco'
'Castro, Jes\'us'
'Gobbo, Alberto'
'Ferraro, Valentina'
'Pietrobon, Luca'
'Antoniutti, Stefano'

_publ_section_title
;
 Tetrahedral photoluminescent manganese(ii) halide complexes with
 1,3-dimethyl-2-phenyl-1,3-diazaphospholidine-2-oxide as a ligand
;
_journal_issue 2
_journal_name_full 'New Journal of Chemistry'
_journal_page_first 571
_journal_page_last 579
_journal_paper_doi 10.1039/C9NJ05083C
_journal_volume 44
_journal_year 2020
_chemical_formula_sum 'C20 H30 Cl2 Mn N4 O2 P2'
_chemical_formula_weight 546.26
_space_group_crystal_system monoclinic
_space_group_IT_number 15
_space_group_name_Hall '-C 2yc'
_space_group_name_H-M_alt 'C 1 2/c 1'
_atom_sites_solution_hydrogens geom
_atom_sites_solution_primary dual
_audit_creation_method SHELXL-2018/3
_audit_update_record
;
2019-09-27 deposited with the CCDC.	2019-12-04 downloaded from the CCDC.
;
_cell_angle_alpha 90
_cell_angle_beta 102.687(2)
_cell_angle_gamma 90
_cell_formula_units_Z 4
_cell_length_a 13.4104(6)
_cell_length_b 13.4995(6)
_cell_length_c 14.4145(7)
_cell_measurement_reflns_used 9883
_cell_measurement_temperature 100(2)
_cell_measurement_theta_max 28.30
_cell_measurement_theta_min 2.41
_cell_volume 2545.8(2)
_computing_cell_refinement 'Bruker SAINT'
_computing_data_collection 'Bruker APEX3'
_computing_data_reduction 'Bruker SAINT'
_computing_molecular_graphics 'ORTEP-3 for Windows (Farrugia, 1997)'
_computing_publication_material 'SHELXT 2018/2 (Sheldrick, 2018)'
_computing_structure_refinement 'SHELXL-2018/3 (Sheldrick, 2018)'
_computing_structure_solution 'SHELXT 2018/2 (Sheldrick, 2018)'
_diffrn_ambient_temperature 100(2)
_diffrn_measured_fraction_theta_full 0.999
_diffrn_measured_fraction_theta_max 0.999
_diffrn_measurement_device_type 'Bruker D8 Venture Photon 100 CMOS'
_diffrn_measurement_method '\f and \w scans'
_diffrn_radiation_monochromator 'Incoatec HeliosTM multilayer optics'
_diffrn_radiation_source 'Incoatec high brillance I\muS microsource'
_diffrn_radiation_type MoK\a
_diffrn_radiation_wavelength 0.71073
_diffrn_reflns_av_R_equivalents 0.0366
_diffrn_reflns_av_unetI/netI 0.0235
_diffrn_reflns_Laue_measured_fraction_full 0.999
_diffrn_reflns_Laue_measured_fraction_max 0.999
_diffrn_reflns_limit_h_max 17
_diffrn_reflns_limit_h_min -17
_diffrn_reflns_limit_k_max 17
_diffrn_reflns_limit_k_min -18
_diffrn_reflns_limit_l_max 19
_diffrn_reflns_limit_l_min -18
_diffrn_reflns_number 24362
_diffrn_reflns_point_group_measured_fraction_full 0.999
_diffrn_reflns_point_group_measured_fraction_max 0.999
_diffrn_reflns_theta_full 25.242
_diffrn_reflns_theta_max 28.328
_diffrn_reflns_theta_min 2.791
_exptl_absorpt_coefficient_mu 0.878
_exptl_absorpt_correction_T_max 0.7457
_exptl_absorpt_correction_T_min 0.6883
_exptl_absorpt_correction_type multi-scan
_exptl_absorpt_process_details 'SADABS-2016/2 (Bruker AXS Inc.)'
_exptl_crystal_colour colourless
_exptl_crystal_density_diffrn 1.425
_exptl_crystal_description prism
_exptl_crystal_F_000 1132
_exptl_crystal_size_max 0.253
_exptl_crystal_size_mid 0.171
_exptl_crystal_size_min 0.167
_refine_diff_density_max 0.408
_refine_diff_density_min -0.337
_refine_diff_density_rms 0.059
_refine_ls_extinction_method none
_refine_ls_goodness_of_fit_ref 1.033
_refine_ls_hydrogen_treatment constr
_refine_ls_matrix_type full
_refine_ls_number_parameters 143
_refine_ls_number_reflns 3182
_refine_ls_number_restraints 0
_refine_ls_restrained_S_all 1.033
_refine_ls_R_factor_all 0.0377
_refine_ls_R_factor_gt 0.0281
_refine_ls_shift/su_max 0.001
_refine_ls_shift/su_mean 0.000
_refine_ls_structure_factor_coef Fsqd
_refine_ls_weighting_details 'w=1/[\s^2^(Fo^2^)+(0.0383P)^2^+2.3663P] where P=(Fo^2^+2Fc^2^)/3'
_refine_ls_weighting_scheme calc
_refine_ls_wR_factor_gt 0.0694
_refine_ls_wR_factor_ref 0.0733
_reflns_Friedel_coverage 0.000
_reflns_number_gt 2716
_reflns_number_total 3182
_reflns_threshold_expression 'I > 2\s(I)'
_cod_data_source_file c9nj05083c3.cif
_cod_data_source_block 32043403_0m_a
_cod_depositor_comments 'Adding full bibliography for 7059184--7059185.cif.'
_cod_original_sg_symbol_H-M 'C 2/c'
_cod_database_code 7059184
_shelx_shelxl_version_number 2018/3
_shelx_space_group_comment
;
The symmetry employed for this shelxl refinement is uniquely defined
by the following loop, which should always be used as a source of
symmetry information in preference to the above space-group names.
They are only intended as comments.
;
_shelx_estimated_absorpt_t_min 0.808
_shelx_estimated_absorpt_t_max 0.867

loop_
_space_group_symop_operation_xyz
'x, y, z'
'-x, y, -z+1/2'
'x+1/2, y+1/2, z'
'-x+1/2, y+1/2, -z+1/2'
'-x, -y, -z'
'x, -y, z-1/2'
'-x+1/2, -y+1/2, -z'
'x+1/2, -y+1/2, z-1/2'

loop_
_atom_site_label
_atom_site_type_symbol
_atom_site_fract_x
_atom_site_fract_y
_atom_site_fract_z
_atom_site_U_iso_or_equiv
_atom_site_adp_type
_atom_site_occupancy
_atom_site_site_symmetry_order
_atom_site_calc_flag
_atom_site_refinement_flags_posn
_atom_site_refinement_flags_adp
_atom_site_refinement_flags_occupancy
Mn1 Mn 0.500000 0.70686(2) 0.750000 0.01200(9) Uani 1 2 d S T P
Cl1 Cl 0.54067(3) 0.79343(3) 0.62274(3) 0.02978(12) Uani 1 1 d . . .
P1 P 0.28761(3) 0.55555(3) 0.69645(3) 0.01120(9) Uani 1 1 d . . .
O1 O 0.38317(8) 0.61203(7) 0.69419(7) 0.0139(2) Uani 1 1 d . . .
C11 C 0.31590(11) 0.47145(10) 0.79504(10) 0.0124(3) Uani 1 1 d . . .
C12 C 0.23728(12) 0.40961(11) 0.81039(11) 0.0164(3) Uani 1 1 d . . .
H12 H 0.171410 0.413460 0.769439 0.020 Uiso 1 1 calc R U .
C13 C 0.25536(13) 0.34276(11) 0.88522(11) 0.0187(3) Uani 1 1 d . . .
H13 H 0.201865 0.300905 0.895505 0.022 Uiso 1 1 calc R U .
C14 C 0.35142(13) 0.33693(11) 0.94505(11) 0.0189(3) Uani 1 1 d . . .
H14 H 0.363652 0.290983 0.996223 0.023 Uiso 1 1 calc R U .
C15 C 0.42973(12) 0.39798(12) 0.93043(11) 0.0192(3) Uani 1 1 d . . .
H15 H 0.495426 0.393764 0.971653 0.023 Uiso 1 1 calc R U .
C16 C 0.41237(12) 0.46539(11) 0.85558(10) 0.0165(3) Uani 1 1 d . . .
H16 H 0.466084 0.507193 0.845721 0.020 Uiso 1 1 calc R U .
N1 N 0.23323(9) 0.49398(9) 0.60175(9) 0.0159(3) Uani 1 1 d . . .
N2 N 0.18682(10) 0.62408(9) 0.69807(10) 0.0177(3) Uani 1 1 d . . .
C1 C 0.28228(13) 0.41914(11) 0.55483(11) 0.0203(3) Uani 1 1 d . . .
H1A H 0.237651 0.361066 0.540907 0.030 Uiso 1 1 calc R U .
H1B H 0.347326 0.399762 0.596541 0.030 Uiso 1 1 calc R U .
H1C H 0.295001 0.446061 0.495349 0.030 Uiso 1 1 calc R U .
C2 C 0.13178(12) 0.53055(12) 0.55608(11) 0.0207(3) Uani 1 1 d . . .
H2A H 0.085178 0.474725 0.532591 0.025 Uiso 1 1 calc R U .
H2B H 0.135623 0.574219 0.501799 0.025 Uiso 1 1 calc R U .
C3 C 0.09430(12) 0.58814(13) 0.63280(12) 0.0225(3) Uani 1 1 d . . .
H3A H 0.050509 0.644287 0.604564 0.027 Uiso 1 1 calc R U .
H3B H 0.054545 0.544598 0.666540 0.027 Uiso 1 1 calc R U .
C4 C 0.17560(14) 0.68163(13) 0.78044(13) 0.0259(4) Uani 1 1 d . . .
H4A H 0.135188 0.741175 0.759269 0.039 Uiso 1 1 calc R U .
H4B H 0.243272 0.700921 0.817149 0.039 Uiso 1 1 calc R U .
H4C H 0.140793 0.641573 0.820406 0.039 Uiso 1 1 calc R U .

loop_
_atom_site_aniso_label
_atom_site_aniso_U_11
_atom_site_aniso_U_22
_atom_site_aniso_U_33
_atom_site_aniso_U_23
_atom_site_aniso_U_13
_atom_site_aniso_U_12
Mn1 0.01041(16) 0.01003(15) 0.01348(16) 0.000 -0.00187(12) 0.000
Cl1 0.0259(2) 0.0340(2) 0.0237(2) 0.01405(16) -0.00701(17) -0.01739(17)
P1 0.00885(18) 0.01317(17) 0.01085(18) 0.00159(13) 0.00057(13) -0.00200(13)
O1 0.0114(5) 0.0149(5) 0.0144(5) 0.0017(4) 0.0006(4) -0.0036(4)
C11 0.0133(7) 0.0136(6) 0.0100(6) 0.0008(5) 0.0021(5) -0.0023(5)
C12 0.0151(8) 0.0189(7) 0.0148(7) -0.0012(6) 0.0023(6) -0.0056(6)
C13 0.0232(8) 0.0176(7) 0.0169(8) -0.0006(6) 0.0075(6) -0.0084(6)
C14 0.0269(9) 0.0164(7) 0.0135(7) 0.0040(5) 0.0048(6) -0.0017(6)
C15 0.0182(8) 0.0231(8) 0.0146(7) 0.0046(6) 0.0000(6) -0.0013(6)
C16 0.0141(7) 0.0186(7) 0.0160(7) 0.0031(6) 0.0019(6) -0.0035(6)
N1 0.0122(6) 0.0209(6) 0.0125(6) -0.0001(5) -0.0017(5) -0.0030(5)
N2 0.0118(6) 0.0206(6) 0.0199(7) 0.0015(5) 0.0020(5) 0.0023(5)
C1 0.0222(9) 0.0216(8) 0.0159(7) -0.0033(6) 0.0015(6) -0.0033(6)
C2 0.0132(8) 0.0262(8) 0.0187(8) 0.0073(6) -0.0048(6) -0.0054(6)
C3 0.0100(7) 0.0281(8) 0.0276(9) 0.0077(7) 0.0002(6) -0.0006(6)
C4 0.0236(9) 0.0300(9) 0.0267(9) -0.0014(7) 0.0114(7) 0.0051(7)

loop_
_atom_type_symbol
_atom_type_description
_atom_type_scat_dispersion_real
_atom_type_scat_dispersion_imag
_atom_type_scat_source
C C 0.0033 0.0016 'International Tables Vol C Tables 4.2.6.8 and 6.1.1.4'
H H 0.0000 0.0000 'International Tables Vol C Tables 4.2.6.8 and 6.1.1.4'
N N 0.0061 0.0033 'International Tables Vol C Tables 4.2.6.8 and 6.1.1.4'
O O 0.0106 0.0060 'International Tables Vol C Tables 4.2.6.8 and 6.1.1.4'
P P 0.1023 0.0942 'International Tables Vol C Tables 4.2.6.8 and 6.1.1.4'
Cl Cl 0.1484 0.1585 'International Tables Vol C Tables 4.2.6.8 and 6.1.1.4'
Mn Mn 0.3368 0.7283 'International Tables Vol C Tables 4.2.6.8 and 6.1.1.4'

loop_
_geom_angle_atom_site_label_1
_geom_angle_atom_site_label_2
_geom_angle_atom_site_label_3
_geom_angle
_geom_angle_site_symmetry_1
_geom_angle_site_symmetry_3
O1 Mn1 O1 102.55(6) 2_656 .
O1 Mn1 Cl1 109.31(3) 2_656 .
O1 Mn1 Cl1 107.13(3) . .
O1 Mn1 Cl1 107.13(3) 2_656 2_656
O1 Mn1 Cl1 109.31(3) . 2_656
Cl1 Mn1 Cl1 120.03(3) . 2_656
O1 P1 N1 118.01(6) . .
O1 P1 N2 115.11(6) . .
N1 P1 N2 94.65(7) . .
O1 P1 C11 107.85(6) . .
N1 P1 C11 108.61(7) . .
N2 P1 C11 112.15(7) . .
P1 O1 Mn1 153.49(7) . .
C16 C11 C12 119.55(13) . .
C16 C11 P1 122.59(11) . .
C12 C11 P1 117.86(11) . .
C13 C12 C11 120.14(14) . .
C14 C13 C12 120.05(14) . .
C13 C14 C15 120.19(14) . .
C14 C15 C16 120.20(15) . .
C15 C16 C11 119.85(14) . .
C1 N1 C2 119.85(13) . .
C1 N1 P1 125.52(11) . .
C2 N1 P1 114.00(11) . .
C4 N2 C3 118.44(13) . .
C4 N2 P1 123.07(11) . .
C3 N2 P1 112.82(11) . .
N1 C2 C3 105.56(12) . .
N2 C3 C2 105.49(12) . .

loop_
_geom_bond_atom_site_label_1
_geom_bond_atom_site_label_2
_geom_bond_distance
_geom_bond_site_symmetry_2
Mn1 O1 2.0462(10) 2_656
Mn1 O1 2.0463(10) .
Mn1 Cl1 2.3383(4) .
Mn1 Cl1 2.3384(4) 2_656
P1 O1 1.4977(10) .
P1 N1 1.6275(13) .
P1 N2 1.6422(13) .
P1 C11 1.7932(14) .
C11 C16 1.395(2) .
C11 C12 1.400(2) .
C12 C13 1.386(2) .
C13 C14 1.386(2) .
C14 C15 1.387(2) .
C15 C16 1.392(2) .
N1 C1 1.451(2) .
N1 C2 1.4610(19) .
N2 C4 1.454(2) .
N2 C3 1.465(2) .
C2 C3 1.524(2) .

loop_
_geom_torsion_atom_site_label_1
_geom_torsion_atom_site_label_2
_geom_torsion_atom_site_label_3
_geom_torsion_atom_site_label_4
_geom_torsion
N1 P1 O1 Mn1 174.68(13)
N2 P1 O1 Mn1 64.15(16)
C11 P1 O1 Mn1 -61.88(16)
O1 P1 C11 C16 0.34(14)
N1 P1 C11 C16 129.32(13)
N2 P1 C11 C16 -127.42(13)
O1 P1 C11 C12 -179.27(11)
N1 P1 C11 C12 -50.29(13)
N2 P1 C11 C12 52.97(13)
C16 C11 C12 C13 -0.1(2)
P1 C11 C12 C13 179.54(12)
C11 C12 C13 C14 0.0(2)
C12 C13 C14 C15 0.1(2)
C13 C14 C15 C16 -0.1(2)
C14 C15 C16 C11 -0.1(2)
C12 C11 C16 C15 0.1(2)
P1 C11 C16 C15 -179.47(12)
O1 P1 N1 C1 55.58(14)
N2 P1 N1 C1 177.28(13)
C11 P1 N1 C1 -67.47(14)
O1 P1 N1 C2 -115.23(11)
N2 P1 N1 C2 6.47(11)
C11 P1 N1 C2 121.72(11)
O1 P1 N2 C4 -71.30(14)
N1 P1 N2 C4 164.75(13)
C11 P1 N2 C4 52.49(14)
O1 P1 N2 C3 135.76(11)
N1 P1 N2 C3 11.81(12)
C11 P1 N2 C3 -100.45(11)
C1 N1 C2 C3 167.25(13)
P1 N1 C2 C3 -21.37(15)
C4 N2 C3 C2 -179.37(13)
P1 N2 C3 C2 -25.07(15)
N1 C2 C3 N2 27.65(16)
